data_4070526
loop_
_publ_author_name
'Perekalin, Dmitry S.'
'Babak, Maria V.'
'Novikov, Valentin V.'
'Petrovskii, Pavel V.'
'Lyssenko, Konstantin A.'
'Corsini, Maddalena'
'Zanello, Piero'
'Kudinov, Alexander R.'

_publ_section_title
;
 A New Approach to the Photochemically Controlled Crown Ethers:
 (Tetramethylcyclobutadiene)cobalt Complexes with Benzo-15-Crown-5 and
 Dibenzo-18-Crown-6&#x2020;
;
_journal_issue 15
_journal_name_full Organometallics
_journal_page_first 3654
_journal_paper_doi 10.1021/om7002688
_journal_volume 27
_journal_year 2008
_chemical_formula_moiety 'C28 H36 Co O6 ,  F6 P'
_chemical_formula_sum 'C28 H36 Co F6 O6 P'
_chemical_formula_weight 672.47
_chemical_name_systematic
; 
 ? 
;
_space_group_IT_number 2
_symmetry_cell_setting triclinic
_symmetry_space_group_name_Hall '-P 1'
_symmetry_space_group_name_H-M 'P -1'
_atom_sites_solution_hydrogens geom
_atom_sites_solution_primary direct
_atom_sites_solution_secondary difmap
_audit_creation_method SHELXL-97
_cell_angle_alpha 114.113(4)
_cell_angle_beta 106.166(5)
_cell_angle_gamma 91.635(5)
_cell_formula_units_Z 2
_cell_length_a 9.7460(18)
_cell_length_b 12.138(2)
_cell_length_c 14.577(3)
_cell_measurement_reflns_used 1024
_cell_measurement_temperature 120(2)
_cell_measurement_theta_max 27.00
_cell_measurement_theta_min 2.00
_cell_volume 1491.7(5)
_computing_cell_refinement 'SAINTPlus (Bruker, 1998a)'
_computing_data_collection 'SMART (Bruker, 1998b)'
_computing_data_reduction 'SAINTPlus (Bruker, 1998a)'
_computing_molecular_graphics 'SHELXTL ver. 5.1 (Sheldrick, 1998b)'
_computing_publication_material 'SHELXTL ver. 5.1 (Sheldrick, 1998b)'
_computing_structure_refinement 'SHELXTL ver. 5.1 (Sheldrick, 1998b)'
_computing_structure_solution 'SHELXTL ver. 5.1 (Sheldrick, 1998b)'
_diffrn_ambient_temperature 120(2)
_diffrn_measured_fraction_theta_full 0.989
_diffrn_measured_fraction_theta_max 0.989
_diffrn_measurement_device_type 'Bruker SMART 1000 CCD area detector'
_diffrn_measurement_method 'phi and omega scans'
_diffrn_radiation_monochromator graphite
_diffrn_radiation_source 'fine-focus sealed tube'
_diffrn_radiation_type MoK\a
_diffrn_radiation_wavelength 0.71073
_diffrn_reflns_av_R_equivalents 0.0867
_diffrn_reflns_av_sigmaI/netI 0.3120
_diffrn_reflns_limit_h_max 12
_diffrn_reflns_limit_h_min -12
_diffrn_reflns_limit_k_max 14
_diffrn_reflns_limit_k_min -16
_diffrn_reflns_limit_l_max 19
_diffrn_reflns_limit_l_min -12
_diffrn_reflns_number 11757
_diffrn_reflns_theta_full 28.06
_diffrn_reflns_theta_max 28.06
_diffrn_reflns_theta_min 1.86
_exptl_absorpt_coefficient_mu 0.706
_exptl_absorpt_correction_T_max 0.9930
_exptl_absorpt_correction_T_min 0.7653
_exptl_absorpt_correction_type multi-scan
_exptl_absorpt_process_details 'SADABS (Sheldrick, 1998a)'
_exptl_crystal_colour yellow
_exptl_crystal_density_diffrn 1.497
_exptl_crystal_density_method 'not measured'
_exptl_crystal_description prism
_exptl_crystal_F_000 696
_exptl_crystal_size_max 0.40
_exptl_crystal_size_mid 0.10
_exptl_crystal_size_min 0.01
_refine_diff_density_max 0.821
_refine_diff_density_min -0.642
_refine_diff_density_rms 0.097
_refine_ls_extinction_method none
_refine_ls_goodness_of_fit_ref 0.822
_refine_ls_hydrogen_treatment mixed
_refine_ls_matrix_type full
_refine_ls_number_parameters 383
_refine_ls_number_reflns 7164
_refine_ls_number_restraints 0
_refine_ls_restrained_S_all 0.822
_refine_ls_R_factor_all 0.1985
_refine_ls_R_factor_gt 0.0663
_refine_ls_shift/su_max 0.000
_refine_ls_shift/su_mean 0.000
_refine_ls_structure_factor_coef Fsqd
_refine_ls_weighting_details 'calc w=1/[\s^2^(Fo^2^)+(0.0010P)^2^+0.1000P] where P=(Fo^2^+2Fc^2^)/3'
_refine_ls_weighting_scheme calc
_refine_ls_wR_factor_gt 0.0960
_refine_ls_wR_factor_ref 0.1142
_reflns_number_gt 2270
_reflns_number_total 7164
_reflns_threshold_expression I>2\s(I)
_cod_data_source_file om7002688-file011.cif
_cod_data_source_block 1
_cod_depositor_comments
;
The following automatic conversions were performed:

'_symmetry_cell_setting' value 'Triclinic' changed to 'triclinic'
according to /home/saulius/struct/CIF-dictionaries/cif_core.dic
dictionary named 'cif_core.dic' version 2.4.1 from 2010-06-29.

Automatic conversion script
Id: cif_fix_values 1715 2011-07-08 13:25:40Z adriana 
;
_cod_database_code 4070526

loop_
_symmetry_equiv_pos_as_xyz
'x, y, z'
'-x, -y, -z'

loop_
_atom_site_label
_atom_site_type_symbol
_atom_site_fract_x
_atom_site_fract_y
_atom_site_fract_z
_atom_site_U_iso_or_equiv
_atom_site_adp_type
_atom_site_occupancy
_atom_site_symmetry_multiplicity
_atom_site_calc_flag
_atom_site_refinement_flags
Co1 Co 0.36986(9) 0.42322(7) 0.21779(7) 0.0291(2) Uani 1 1 d .
O1 O 0.5141(4) 0.6550(3) 0.4419(3) 0.0303(10) Uani 1 1 d .
C1 C 0.4556(6) 0.5318(5) 0.3849(5) 0.0276(15) Uani 1 1 d .
O2 O 0.2363(4) 0.6050(3) 0.3881(3) 0.0303(10) Uani 1 1 d .
C2 C 0.5387(6) 0.4390(5) 0.3552(4) 0.0300(15) Uani 1 1 d .
H2A H 0.6401 0.4599 0.3621 0.036 Uiso 1 1 calc R
O3 O 0.0290(4) 0.7316(3) 0.3004(3) 0.0290(10) Uani 1 1 d .
C3 C 0.4678(6) 0.3176(5) 0.2948(5) 0.0345(16) Uani 1 1 d .
H3A H 0.5211 0.2548 0.2602 0.041 Uiso 1 1 calc R
O4 O 0.1597(4) 0.9188(3) 0.2627(3) 0.0283(10) Uani 1 1 d .
C4 C 0.3153(6) 0.2893(5) 0.2656(5) 0.0373(16) Uani 1 1 d .
H4A H 0.2650 0.2076 0.2121 0.045 Uiso 1 1 calc R
O5 O 0.4402(4) 0.9709(3) 0.3152(3) 0.0290(10) Uani 1 1 d .
C5 C 0.2349(6) 0.3860(5) 0.2970(5) 0.0295(15) Uani 1 1 d .
H5A H 0.1295 0.3703 0.2641 0.035 Uiso 1 1 calc R
C6 C 0.3077(6) 0.5084(5) 0.3573(4) 0.0259(14) Uani 1 1 d .
O6 O 0.6380(4) 0.8524(3) 0.4136(3) 0.0336(10) Uani 1 1 d .
C7 C 0.0801(5) 0.5818(5) 0.3637(5) 0.0304(15) Uani 1 1 d .
H7A H 0.0563 0.5486 0.4087 0.036 Uiso 1 1 calc R
H7B H 0.0354 0.5233 0.2904 0.036 Uiso 1 1 calc R
C8 C 0.0259(6) 0.7026(5) 0.3834(5) 0.0352(16) Uani 1 1 d .
H8A H -0.0721 0.6960 0.3862 0.042 Uiso 1 1 calc R
H8B H 0.0872 0.7663 0.4504 0.042 Uiso 1 1 calc R
C9 C -0.0234(6) 0.8428(5) 0.3107(5) 0.0311(15) Uani 1 1 d .
H9A H 0.0238 0.9069 0.3815 0.037 Uiso 1 1 calc R
H9B H -0.1269 0.8323 0.2987 0.037 Uiso 1 1 calc R
C10 C 0.0086(5) 0.8762(5) 0.2311(5) 0.0302(15) Uani 1 1 d .
H10A H -0.0206 0.8054 0.1627 0.036 Uiso 1 1 calc R
H10B H -0.0456 0.9397 0.2242 0.036 Uiso 1 1 calc R
C11 C 0.2126(6) 0.9357(5) 0.1894(5) 0.0254(14) Uani 1 1 d .
C12 C 0.1252(6) 0.9254(5) 0.0932(5) 0.0308(15) Uani 1 1 d .
H12A H 0.0250 0.9093 0.0754 0.037 Uiso 1 1 calc R
C13 C 0.1870(6) 0.9390(5) 0.0233(5) 0.0320(15) Uani 1 1 d .
H13A H 0.1280 0.9312 -0.0420 0.038 Uiso 1 1 calc R
C14 C 0.3335(6) 0.9637(5) 0.0488(5) 0.0303(15) Uani 1 1 d .
H14A H 0.3744 0.9699 0.0001 0.036 Uiso 1 1 calc R
C15 C 0.4214(6) 0.9797(5) 0.1477(5) 0.0298(15) Uani 1 1 d .
H15A H 0.5211 1.0020 0.1675 0.036 Uiso 1 1 calc R
C16 C 0.3606(6) 0.9624(4) 0.2164(5) 0.0245(14) Uani 1 1 d .
C17 C 0.5947(6) 0.9980(5) 0.3446(5) 0.0329(16) Uani 1 1 d .
H17A H 0.6234 1.0814 0.3572 0.039 Uiso 1 1 calc R
H17B H 0.6277 0.9436 0.2876 0.039 Uiso 1 1 calc R
C18 C 0.6606(6) 0.9820(5) 0.4413(5) 0.0346(16) Uani 1 1 d .
H18A H 0.7634 1.0140 0.4696 0.041 Uiso 1 1 calc R
H18B H 0.6160 1.0258 0.4947 0.041 Uiso 1 1 calc R
C19 C 0.6995(6) 0.8254(5) 0.5027(4) 0.0296(15) Uani 1 1 d .
H19A H 0.6571 0.8661 0.5581 0.035 Uiso 1 1 calc R
H19B H 0.8033 0.8528 0.5313 0.035 Uiso 1 1 calc R
C20 C 0.6661(5) 0.6884(5) 0.4618(4) 0.0279(14) Uani 1 1 d .
H20A H 0.6901 0.6480 0.3969 0.033 Uiso 1 1 calc R
H20B H 0.7230 0.6632 0.5138 0.033 Uiso 1 1 calc R
C21 C 0.3501(6) 0.3529(4) 0.0667(5) 0.0288(15) Uani 1 1 d .
C22 C 0.2353(6) 0.4223(5) 0.0878(5) 0.0305(15) Uani 1 1 d .
C23 C 0.3428(6) 0.5351(5) 0.1474(5) 0.0322(16) Uani 1 1 d .
C24 C 0.4575(6) 0.4637(5) 0.1257(5) 0.0380(17) Uani 1 1 d .
C25 C 0.3548(7) 0.2248(5) -0.0070(5) 0.0500(19) Uani 1 1 d .
H25A H 0.3388 0.2190 -0.0770 0.075 Uiso 1 1 calc R
H25B H 0.2808 0.1695 -0.0086 0.075 Uiso 1 1 calc R
H25C H 0.4479 0.2037 0.0172 0.075 Uiso 1 1 calc R
C26 C 0.0756(6) 0.3970(5) 0.0540(5) 0.0430(18) Uani 1 1 d .
H26A H 0.0367 0.3855 -0.0180 0.065 Uiso 1 1 calc R
H26B H 0.0407 0.4647 0.0990 0.065 Uiso 1 1 calc R
H26C H 0.0456 0.3242 0.0591 0.065 Uiso 1 1 calc R
C27 C 0.3328(6) 0.6672(4) 0.1971(4) 0.0400(17) Uani 1 1 d .
H27A H 0.3188 0.6987 0.1451 0.060 Uiso 1 1 calc R
H27B H 0.4207 0.7106 0.2541 0.060 Uiso 1 1 calc R
H27C H 0.2526 0.6777 0.2243 0.060 Uiso 1 1 calc R
C28 C 0.6115(6) 0.4961(6) 0.1396(5) 0.0526(19) Uani 1 1 d .
H28A H 0.6195 0.5030 0.0780 0.079 Uiso 1 1 calc R
H28B H 0.6636 0.4337 0.1492 0.079 Uiso 1 1 calc R
H28C H 0.6514 0.5729 0.2008 0.079 Uiso 1 1 calc R
P1 P 0.88617(18) 0.22474(14) 0.31124(14) 0.0336(4) Uani 1 1 d .
F1 F 0.8599(4) 0.3192(3) 0.2593(3) 0.0552(11) Uani 1 1 d .
F2 F 0.9980(3) 0.1715(3) 0.2494(3) 0.0487(10) Uani 1 1 d .
F3 F 0.7757(3) 0.2777(3) 0.3737(3) 0.0463(10) Uani 1 1 d .
F4 F 0.9125(3) 0.1302(3) 0.3636(3) 0.0413(9) Uani 1 1 d .
F5 F 0.7584(3) 0.1276(3) 0.2150(3) 0.0521(10) Uani 1 1 d .
F6 F 1.0166(3) 0.3224(3) 0.4075(2) 0.0380(9) Uani 1 1 d .

loop_
_atom_site_aniso_label
_atom_site_aniso_U_11
_atom_site_aniso_U_22
_atom_site_aniso_U_33
_atom_site_aniso_U_23
_atom_site_aniso_U_13
_atom_site_aniso_U_12
Co1 0.0330(5) 0.0245(5) 0.0365(6) 0.0166(4) 0.0153(4) 0.0102(4)
O1 0.025(2) 0.029(2) 0.036(3) 0.012(2) 0.011(2) 0.0033(18)
C1 0.031(4) 0.024(3) 0.045(4) 0.026(3) 0.019(3) 0.009(3)
O2 0.023(2) 0.039(2) 0.040(3) 0.022(2) 0.019(2) 0.0103(19)
C2 0.026(3) 0.032(3) 0.042(4) 0.023(3) 0.014(3) 0.010(3)
O3 0.038(2) 0.031(2) 0.033(3) 0.019(2) 0.024(2) 0.0137(19)
C3 0.042(4) 0.026(3) 0.046(4) 0.020(3) 0.024(4) 0.014(3)
O4 0.022(2) 0.031(2) 0.032(3) 0.015(2) 0.007(2) 0.0029(18)
C4 0.038(4) 0.035(4) 0.049(5) 0.025(3) 0.020(4) 0.010(3)
O5 0.026(2) 0.031(2) 0.032(3) 0.013(2) 0.012(2) 0.0020(18)
C5 0.024(3) 0.029(3) 0.044(4) 0.023(3) 0.011(3) 0.006(3)
C6 0.021(3) 0.023(3) 0.040(4) 0.021(3) 0.008(3) 0.003(3)
O6 0.038(3) 0.027(2) 0.035(3) 0.012(2) 0.011(2) 0.0085(19)
C7 0.021(3) 0.034(3) 0.045(4) 0.024(3) 0.014(3) 0.005(3)
C8 0.037(4) 0.049(4) 0.033(4) 0.022(3) 0.024(3) 0.014(3)
C9 0.023(3) 0.035(4) 0.036(4) 0.015(3) 0.012(3) 0.005(3)
C10 0.022(3) 0.028(3) 0.037(4) 0.011(3) 0.007(3) 0.008(3)
C11 0.028(4) 0.025(3) 0.032(4) 0.016(3) 0.017(3) 0.012(3)
C12 0.031(4) 0.034(4) 0.034(4) 0.017(3) 0.016(3) 0.013(3)
C13 0.034(4) 0.034(4) 0.034(4) 0.019(3) 0.013(3) 0.011(3)
C14 0.038(4) 0.037(4) 0.031(4) 0.023(3) 0.022(3) 0.009(3)
C15 0.026(3) 0.030(3) 0.042(4) 0.017(3) 0.020(3) 0.006(3)
C16 0.019(3) 0.021(3) 0.029(4) 0.006(3) 0.008(3) -0.001(3)
C17 0.026(4) 0.034(4) 0.042(4) 0.019(3) 0.012(3) 0.001(3)
C18 0.032(4) 0.031(4) 0.039(4) 0.015(3) 0.009(3) 0.002(3)
C19 0.021(3) 0.037(4) 0.022(4) 0.008(3) 0.003(3) -0.001(3)
C20 0.021(3) 0.037(4) 0.025(4) 0.011(3) 0.008(3) 0.007(3)
C21 0.041(4) 0.012(3) 0.035(4) 0.009(3) 0.014(3) 0.012(3)
C22 0.024(4) 0.032(4) 0.037(4) 0.016(3) 0.010(3) 0.003(3)
C23 0.046(4) 0.022(3) 0.028(4) 0.011(3) 0.011(3) 0.011(3)
C24 0.034(4) 0.045(4) 0.061(5) 0.037(4) 0.028(4) 0.025(3)
C25 0.066(5) 0.061(5) 0.041(5) 0.026(4) 0.035(4) 0.032(4)
C26 0.049(4) 0.031(4) 0.045(5) 0.018(3) 0.007(4) 0.003(3)
C27 0.058(4) 0.026(3) 0.039(4) 0.018(3) 0.014(4) 0.006(3)
C28 0.053(5) 0.066(5) 0.058(5) 0.041(4) 0.025(4) 0.018(4)
P1 0.0346(10) 0.0321(10) 0.0375(11) 0.0161(9) 0.0151(9) 0.0051(8)
F1 0.051(2) 0.055(2) 0.075(3) 0.049(2) 0.012(2) 0.0046(19)
F2 0.049(2) 0.044(2) 0.060(3) 0.020(2) 0.033(2) -0.0001(18)
F3 0.040(2) 0.047(2) 0.067(3) 0.030(2) 0.031(2) 0.0189(17)
F4 0.051(2) 0.0334(19) 0.053(3) 0.0266(18) 0.024(2) 0.0156(17)
F5 0.041(2) 0.061(2) 0.040(2) 0.014(2) 0.0050(19) -0.0175(19)
F6 0.0287(19) 0.038(2) 0.042(2) 0.0119(18) 0.0117(18) 0.0040(16)

loop_
_atom_type_symbol
_atom_type_description
_atom_type_scat_dispersion_real
_atom_type_scat_dispersion_imag
_atom_type_scat_source
C C 0.0033 0.0016 'International Tables Vol C Tables 4.2.6.8 and 6.1.1.4'
H H 0.0000 0.0000 'International Tables Vol C Tables 4.2.6.8 and 6.1.1.4'
O O 0.0106 0.0060 'International Tables Vol C Tables 4.2.6.8 and 6.1.1.4'
F F 0.0171 0.0103 'International Tables Vol C Tables 4.2.6.8 and 6.1.1.4'
P P 0.1023 0.0942 'International Tables Vol C Tables 4.2.6.8 and 6.1.1.4'
Co Co 0.3494 0.9721 'International Tables Vol C Tables 4.2.6.8 and 6.1.1.4'

loop_
_geom_angle_atom_site_label_1
_geom_angle_atom_site_label_2
_geom_angle_atom_site_label_3
_geom_angle
C21 Co1 C22 43.1(2)
C21 Co1 C24 43.3(2)
C22 Co1 C24 63.1(2)
C21 Co1 C23 62.6(2)
C22 Co1 C23 43.5(2)
C24 Co1 C23 43.1(2)
C21 Co1 C3 113.7(2)
C22 Co1 C3 146.6(2)
C24 Co1 C3 120.8(2)
C23 Co1 C3 161.6(2)
C21 Co1 C4 112.3(2)
C22 Co1 C4 117.7(2)
C24 Co1 C4 147.4(2)
C23 Co1 C4 158.9(2)
C3 Co1 C4 39.1(2)
C21 Co1 C5 130.3(2)
C22 Co1 C5 105.1(2)
C24 Co1 C5 167.8(2)
C23 Co1 C5 126.6(2)
C3 Co1 C5 70.5(2)
C4 Co1 C5 39.09(19)
C21 Co1 C1 160.8(2)
C22 Co1 C1 141.8(2)
C24 Co1 C1 118.0(2)
C23 Co1 C1 108.3(2)
C3 Co1 C1 69.2(2)
C4 Co1 C1 82.2(2)
C5 Co1 C1 68.9(2)
C21 Co1 C6 157.8(2)
C22 Co1 C6 115.2(2)
C24 Co1 C6 141.3(2)
C23 Co1 C6 106.5(2)
C3 Co1 C6 82.8(2)
C4 Co1 C6 70.4(2)
C5 Co1 C6 38.84(18)
C1 Co1 C6 37.44(18)
C21 Co1 C2 133.0(2)
C22 Co1 C2 171.7(2)
C24 Co1 C2 108.9(2)
C23 Co1 C2 129.3(2)
C3 Co1 C2 38.48(19)
C4 Co1 C2 70.1(2)
C5 Co1 C2 82.8(2)
C1 Co1 C2 38.26(19)
C6 Co1 C2 69.2(2)
C1 O1 C20 117.4(4)
C6 C1 O1 114.1(5)
C6 C1 C2 122.5(5)
O1 C1 C2 123.4(5)
C6 C1 Co1 71.5(4)
O1 C1 Co1 129.9(4)
C2 C1 Co1 71.2(3)
C6 O2 C7 119.0(4)
C1 C2 C3 118.7(5)
C1 C2 Co1 70.5(3)
C3 C2 Co1 69.6(3)
C1 C2 H2A 119.9
C3 C2 H2A 119.9
Co1 C2 H2A 119.9
C8 O3 C9 112.3(4)
C2 C3 C4 120.7(5)
C2 C3 Co1 71.9(3)
C4 C3 Co1 70.8(3)
C2 C3 H3A 119.0
C4 C3 H3A 119.0
Co1 C3 H3A 119.0
C11 O4 C10 117.6(4)
C3 C4 C5 118.9(5)
C3 C4 Co1 70.1(3)
C5 C4 Co1 70.5(3)
C3 C4 H4A 119.8
C5 C4 H4A 119.8
Co1 C4 H4A 119.8
C16 O5 C17 116.7(4)
C6 C5 C4 119.9(5)
C6 C5 Co1 71.2(3)
C4 C5 Co1 70.4(3)
C6 C5 H5A 119.4
C4 C5 H5A 119.4
Co1 C5 H5A 119.4
O2 C6 C1 118.1(5)
O2 C6 C5 122.5(5)
C1 C6 C5 119.3(5)
O2 C6 Co1 130.6(4)
C1 C6 Co1 71.0(4)
C5 C6 Co1 69.9(3)
C19 O6 C18 112.9(4)
O2 C7 C8 107.5(4)
O2 C7 H7A 110.2
C8 C7 H7A 110.2
O2 C7 H7B 110.2
C8 C7 H7B 110.2
H7A C7 H7B 108.5
O3 C8 C7 108.2(5)
O3 C8 H8A 110.1
C7 C8 H8A 110.1
O3 C8 H8B 110.1
C7 C8 H8B 110.1
H8A C8 H8B 108.4
O3 C9 C10 107.8(5)
O3 C9 H9A 110.1
C10 C9 H9A 110.1
O3 C9 H9B 110.1
C10 C9 H9B 110.1
H9A C9 H9B 108.5
O4 C10 C9 110.0(5)
O4 C10 H10A 109.7
C9 C10 H10A 109.7
O4 C10 H10B 109.7
C9 C10 H10B 109.7
H10A C10 H10B 108.2
C12 C11 C16 119.9(6)
C12 C11 O4 123.4(5)
C16 C11 O4 116.7(5)
C11 C12 C13 119.6(6)
C11 C12 H12A 120.2
C13 C12 H12A 120.2
C14 C13 C12 120.8(6)
C14 C13 H13A 119.6
C12 C13 H13A 119.6
C13 C14 C15 119.6(6)
C13 C14 H14A 120.2
C15 C14 H14A 120.2
C16 C15 C14 119.7(5)
C16 C15 H15A 120.1
C14 C15 H15A 120.1
C15 C16 C11 120.2(6)
C15 C16 O5 124.0(5)
C11 C16 O5 115.8(5)
O5 C17 C18 109.0(5)
O5 C17 H17A 109.9
C18 C17 H17A 109.9
O5 C17 H17B 109.9
C18 C17 H17B 109.9
H17A C17 H17B 108.3
O6 C18 C17 107.9(4)
O6 C18 H18A 110.1
C17 C18 H18A 110.1
O6 C18 H18B 110.1
C17 C18 H18B 110.1
H18A C18 H18B 108.4
O6 C19 C20 106.6(4)
O6 C19 H19A 110.4
C20 C19 H19A 110.4
O6 C19 H19B 110.4
C20 C19 H19B 110.4
H19A C19 H19B 108.6
O1 C20 C19 108.5(4)
O1 C20 H20A 110.0
C19 C20 H20A 110.0
O1 C20 H20B 110.0
C19 C20 H20B 110.0
H20A C20 H20B 108.4
C22 C21 C24 91.1(4)
C22 C21 C25 134.5(5)
C24 C21 C25 133.0(5)
C22 C21 Co1 69.1(3)
C24 C21 Co1 69.2(3)
C25 C21 Co1 129.8(4)
C21 C22 C23 89.4(4)
C21 C22 C26 136.4(5)
C23 C22 C26 133.8(5)
C21 C22 Co1 67.8(3)
C23 C22 Co1 68.9(3)
C26 C22 Co1 126.2(4)
C24 C23 C22 89.9(4)
C24 C23 C27 135.7(5)
C22 C23 C27 134.0(5)
C24 C23 Co1 68.0(3)
C22 C23 Co1 67.6(3)
C27 C23 Co1 126.7(4)
C21 C24 C23 89.5(4)
C21 C24 C28 135.7(6)
C23 C24 C28 133.7(6)
C21 C24 Co1 67.5(3)
C23 C24 Co1 68.9(3)
C28 C24 Co1 129.5(5)
C21 C25 H25A 109.5
C21 C25 H25B 109.5
H25A C25 H25B 109.5
C21 C25 H25C 109.5
H25A C25 H25C 109.5
H25B C25 H25C 109.5
C22 C26 H26A 109.5
C22 C26 H26B 109.5
H26A C26 H26B 109.5
C22 C26 H26C 109.5
H26A C26 H26C 109.5
H26B C26 H26C 109.5
C23 C27 H27A 109.5
C23 C27 H27B 109.5
H27A C27 H27B 109.5
C23 C27 H27C 109.5
H27A C27 H27C 109.5
H27B C27 H27C 109.5
C24 C28 H28A 109.5
C24 C28 H28B 109.5
H28A C28 H28B 109.5
C24 C28 H28C 109.5
H28A C28 H28C 109.5
H28B C28 H28C 109.5
F5 P1 F3 90.13(19)
F5 P1 F2 90.20(19)
F3 P1 F2 179.5(2)
F5 P1 F6 179.2(2)
F3 P1 F6 90.61(19)
F2 P1 F6 89.06(18)
F5 P1 F1 90.2(2)
F3 P1 F1 90.60(19)
F2 P1 F1 89.8(2)
F6 P1 F1 89.68(18)
F5 P1 F4 89.88(19)
F3 P1 F4 89.31(18)
F2 P1 F4 90.34(18)
F6 P1 F4 90.26(18)
F1 P1 F4 179.9(2)

loop_
_geom_bond_atom_site_label_1
_geom_bond_atom_site_label_2
_geom_bond_distance
Co1 C21 1.959(6)
Co1 C22 1.977(6)
Co1 C24 1.982(6)
Co1 C23 1.994(5)
Co1 C3 2.112(5)
Co1 C4 2.120(5)
Co1 C5 2.122(6)
Co1 C1 2.133(6)
Co1 C6 2.140(6)
Co1 C2 2.142(5)
O1 C1 1.387(6)
O1 C20 1.440(6)
C1 C6 1.371(7)
C1 C2 1.401(7)
O2 C6 1.360(6)
O2 C7 1.454(6)
C2 C3 1.402(7)
C2 H2A 0.9800
O3 C8 1.397(6)
O3 C9 1.423(6)
C3 C4 1.417(7)
C3 H3A 0.9800
O4 C11 1.388(6)
O4 C10 1.425(6)
C4 C5 1.419(7)
C4 H4A 0.9800
O5 C16 1.393(6)
O5 C17 1.435(6)
C5 C6 1.417(7)
C5 H5A 0.9800
O6 C19 1.442(6)
O6 C18 1.449(6)
C7 C8 1.516(7)
C7 H7A 0.9700
C7 H7B 0.9700
C8 H8A 0.9700
C8 H8B 0.9700
C9 C10 1.479(7)
C9 H9A 0.9700
C9 H9B 0.9700
C10 H10A 0.9700
C10 H10B 0.9700
C11 C12 1.376(7)
C11 C16 1.377(7)
C12 C13 1.379(7)
C12 H12A 0.9300
C13 C14 1.362(7)
C13 H13A 0.9300
C14 C15 1.388(7)
C14 H14A 0.9300
C15 C16 1.376(7)
C15 H15A 0.9300
C17 C18 1.470(7)
C17 H17A 0.9700
C17 H17B 0.9700
C18 H18A 0.9700
C18 H18B 0.9700
C19 C20 1.508(6)
C19 H19A 0.9700
C19 H19B 0.9700
C20 H20A 0.9700
C20 H20B 0.9700
C21 C22 1.446(7)
C21 C24 1.455(7)
C21 C25 1.497(7)
C22 C23 1.472(7)
C22 C26 1.477(7)
C23 C24 1.460(7)
C23 C27 1.484(7)
C24 C28 1.476(8)
C25 H25A 0.9600
C25 H25B 0.9600
C25 H25C 0.9600
C26 H26A 0.9600
C26 H26B 0.9600
C26 H26C 0.9600
C27 H27A 0.9600
C27 H27B 0.9600
C27 H27C 0.9600
C28 H28A 0.9600
C28 H28B 0.9600
C28 H28C 0.9600
P1 F5 1.581(3)
P1 F3 1.584(3)
P1 F2 1.591(3)
P1 F6 1.597(3)
P1 F1 1.604(3)
P1 F4 1.609(3)

loop_
_geom_torsion_atom_site_label_1
_geom_torsion_atom_site_label_2
_geom_torsion_atom_site_label_3
_geom_torsion_atom_site_label_4
_geom_torsion
C20 O1 C1 C6 -172.1(5)
C20 O1 C1 C2 6.2(8)
C20 O1 C1 Co1 -86.6(5)
C21 Co1 C1 C6 151.6(6)
C22 Co1 C1 C6 58.1(5)
C24 Co1 C1 C6 139.4(3)
C23 Co1 C1 C6 93.4(3)
C3 Co1 C1 C6 -105.9(3)
C4 Co1 C1 C6 -67.7(3)
C5 Co1 C1 C6 -29.6(3)
C2 Co1 C1 C6 -135.4(5)
C21 Co1 C1 O1 45.2(9)
C22 Co1 C1 O1 -48.2(6)
C24 Co1 C1 O1 33.0(6)
C23 Co1 C1 O1 -12.9(5)
C3 Co1 C1 O1 147.7(5)
C4 Co1 C1 O1 -174.1(5)
C5 Co1 C1 O1 -136.0(5)
C6 Co1 C1 O1 -106.4(6)
C2 Co1 C1 O1 118.3(6)
C21 Co1 C1 C2 -73.1(7)
C22 Co1 C1 C2 -166.5(4)
C24 Co1 C1 C2 -85.3(4)
C23 Co1 C1 C2 -131.2(3)
C3 Co1 C1 C2 29.4(3)
C4 Co1 C1 C2 67.6(3)
C5 Co1 C1 C2 105.7(3)
C6 Co1 C1 C2 135.4(5)
C6 C1 C2 C3 0.1(9)
O1 C1 C2 C3 -178.0(5)
Co1 C1 C2 C3 -52.1(5)
C6 C1 C2 Co1 52.2(5)
O1 C1 C2 Co1 -126.0(5)
C21 Co1 C2 C1 154.5(3)
C24 Co1 C2 C1 111.6(3)
C23 Co1 C2 C1 67.4(4)
C3 Co1 C2 C1 -132.4(5)
C4 Co1 C2 C1 -103.1(4)
C5 Co1 C2 C1 -64.9(3)
C6 Co1 C2 C1 -27.2(3)
C21 Co1 C2 C3 -73.0(4)
C24 Co1 C2 C3 -116.0(4)
C23 Co1 C2 C3 -160.2(4)
C4 Co1 C2 C3 29.4(4)
C5 Co1 C2 C3 67.6(4)
C1 Co1 C2 C3 132.4(5)
C6 Co1 C2 C3 105.2(4)
C1 C2 C3 C4 -0.9(9)
Co1 C2 C3 C4 -53.4(5)
C1 C2 C3 Co1 52.5(5)
C21 Co1 C3 C2 130.2(4)
C22 Co1 C3 C2 168.7(4)
C24 Co1 C3 C2 81.8(4)
C23 Co1 C3 C2 56.2(9)
C4 Co1 C3 C2 -133.0(5)
C5 Co1 C3 C2 -103.4(4)
C1 Co1 C3 C2 -29.3(3)
C6 Co1 C3 C2 -65.4(4)
C21 Co1 C3 C4 -96.8(4)
C22 Co1 C3 C4 -58.3(6)
C24 Co1 C3 C4 -145.2(4)
C23 Co1 C3 C4 -170.8(7)
C5 Co1 C3 C4 29.6(4)
C1 Co1 C3 C4 103.7(4)
C6 Co1 C3 C4 67.6(4)
C2 Co1 C3 C4 133.0(5)
C2 C3 C4 C5 1.1(9)
Co1 C3 C4 C5 -52.8(5)
C2 C3 C4 Co1 53.9(5)
C21 Co1 C4 C3 100.6(4)
C22 Co1 C4 C3 148.0(4)
C24 Co1 C4 C3 65.4(6)
C23 Co1 C4 C3 171.9(6)
C5 Co1 C4 C3 -132.3(6)
C1 Co1 C4 C3 -66.4(4)
C6 Co1 C4 C3 -103.1(4)
C2 Co1 C4 C3 -28.9(3)
C21 Co1 C4 C5 -127.1(4)
C22 Co1 C4 C5 -79.6(4)
C24 Co1 C4 C5 -162.3(4)
C23 Co1 C4 C5 -55.8(8)
C3 Co1 C4 C5 132.3(6)
C1 Co1 C4 C5 65.9(4)
C6 Co1 C4 C5 29.2(3)
C2 Co1 C4 C5 103.4(4)
C3 C4 C5 C6 -0.6(9)
Co1 C4 C5 C6 -53.2(5)
C3 C4 C5 Co1 52.6(5)
C21 Co1 C5 C6 -151.9(3)
C22 Co1 C5 C6 -111.6(3)
C24 Co1 C5 C6 -98.2(12)
C23 Co1 C5 C6 -68.9(4)
C3 Co1 C5 C6 103.2(3)
C4 Co1 C5 C6 132.8(5)
C1 Co1 C5 C6 28.6(3)
C2 Co1 C5 C6 65.6(3)
C21 Co1 C5 C4 75.3(4)
C22 Co1 C5 C4 115.6(4)
C24 Co1 C5 C4 128.9(11)
C23 Co1 C5 C4 158.2(4)
C3 Co1 C5 C4 -29.7(4)
C1 Co1 C5 C4 -104.2(4)
C6 Co1 C5 C4 -132.8(5)
C2 Co1 C5 C4 -67.3(4)
C7 O2 C6 C1 -177.3(5)
C7 O2 C6 C5 3.7(8)
C7 O2 C6 Co1 94.3(5)
O1 C1 C6 O2 -0.4(7)
C2 C1 C6 O2 -178.7(5)
Co1 C1 C6 O2 -126.6(5)
O1 C1 C6 C5 178.7(5)
C2 C1 C6 C5 0.4(9)
Co1 C1 C6 C5 52.4(5)
O1 C1 C6 Co1 126.3(4)
C2 C1 C6 Co1 -52.1(5)
C4 C5 C6 O2 178.9(5)
Co1 C5 C6 O2 126.1(5)
C4 C5 C6 C1 -0.1(8)
Co1 C5 C6 C1 -52.9(5)
C4 C5 C6 Co1 52.8(5)
C21 Co1 C6 O2 -44.4(8)
C22 Co1 C6 O2 -33.4(5)
C24 Co1 C6 O2 44.4(7)
C23 Co1 C6 O2 12.5(5)
C3 Co1 C6 O2 176.2(5)
C4 Co1 C6 O2 -145.6(5)
C5 Co1 C6 O2 -116.2(6)
C1 Co1 C6 O2 111.2(6)
C2 Co1 C6 O2 138.9(5)
C21 Co1 C6 C1 -155.6(5)
C22 Co1 C6 C1 -144.5(3)
C24 Co1 C6 C1 -66.8(5)
C23 Co1 C6 C1 -98.7(3)
C3 Co1 C6 C1 65.0(3)
C4 Co1 C6 C1 103.3(3)
C5 Co1 C6 C1 132.7(4)
C2 Co1 C6 C1 27.7(3)
C21 Co1 C6 C5 71.7(6)
C22 Co1 C6 C5 82.8(3)
C24 Co1 C6 C5 160.5(4)
C23 Co1 C6 C5 128.6(3)
C3 Co1 C6 C5 -67.7(3)
C4 Co1 C6 C5 -29.4(3)
C1 Co1 C6 C5 -132.7(4)
C2 Co1 C6 C5 -104.9(3)
C6 O2 C7 C8 -167.1(5)
C9 O3 C8 C7 178.7(4)
O2 C7 C8 O3 74.6(6)
C8 O3 C9 C10 170.0(5)
C11 O4 C10 C9 170.0(4)
O3 C9 C10 O4 -73.1(6)
C10 O4 C11 C12 6.7(7)
C10 O4 C11 C16 -172.3(4)
C16 C11 C12 C13 1.6(8)
O4 C11 C12 C13 -177.5(5)
C11 C12 C13 C14 -0.6(8)
C12 C13 C14 C15 -2.3(8)
C13 C14 C15 C16 4.3(8)
C14 C15 C16 C11 -3.4(8)
C14 C15 C16 O5 177.0(4)
C12 C11 C16 C15 0.5(8)
O4 C11 C16 C15 179.6(5)
C12 C11 C16 O5 -179.9(5)
O4 C11 C16 O5 -0.8(7)
C17 O5 C16 C15 -0.7(7)
C17 O5 C16 C11 179.7(5)
C16 O5 C17 C18 -170.2(4)
C19 O6 C18 C17 179.5(5)
O5 C17 C18 O6 70.1(6)
C18 O6 C19 C20 179.5(4)
C1 O1 C20 C19 167.8(4)
O6 C19 C20 O1 -72.5(5)
C24 Co1 C21 C22 -99.6(4)
C23 Co1 C21 C22 -50.1(3)
C3 Co1 C21 C22 149.9(3)
C4 Co1 C21 C22 107.3(3)
C5 Co1 C21 C22 66.0(4)
C1 Co1 C21 C22 -115.4(6)
C6 Co1 C21 C22 14.7(7)
C2 Co1 C21 C22 -169.6(3)
C22 Co1 C21 C24 99.6(4)
C23 Co1 C21 C24 49.5(3)
C3 Co1 C21 C24 -110.5(3)
C4 Co1 C21 C24 -153.1(3)
C5 Co1 C21 C24 165.7(3)
C1 Co1 C21 C24 -15.8(7)
C6 Co1 C21 C24 114.4(6)
C2 Co1 C21 C24 -69.9(4)
C22 Co1 C21 C25 -131.2(7)
C24 Co1 C21 C25 129.2(7)
C23 Co1 C21 C25 178.7(6)
C3 Co1 C21 C25 18.7(6)
C4 Co1 C21 C25 -23.9(6)
C5 Co1 C21 C25 -65.1(6)
C1 Co1 C21 C25 113.4(7)
C6 Co1 C21 C25 -116.4(6)
C2 Co1 C21 C25 59.3(6)
C24 C21 C22 C23 0.2(5)
C25 C21 C22 C23 -166.9(6)
Co1 C21 C22 C23 67.3(3)
C24 C21 C22 C26 173.2(7)
C25 C21 C22 C26 6.1(12)
Co1 C21 C22 C26 -119.7(8)
C24 C21 C22 Co1 -67.2(3)
C25 C21 C22 Co1 125.8(7)
C24 Co1 C22 C21 49.4(3)
C23 Co1 C22 C21 98.4(4)
C3 Co1 C22 C21 -56.5(5)
C4 Co1 C22 C21 -93.8(3)
C5 Co1 C22 C21 -133.8(3)
C1 Co1 C22 C21 151.3(3)
C6 Co1 C22 C21 -173.9(3)
C21 Co1 C22 C23 -98.4(4)
C24 Co1 C22 C23 -49.1(3)
C3 Co1 C22 C23 -154.9(4)
C4 Co1 C22 C23 167.8(3)
C5 Co1 C22 C23 127.8(3)
C1 Co1 C22 C23 52.9(5)
C6 Co1 C22 C23 87.7(4)
C21 Co1 C22 C26 132.1(6)
C24 Co1 C22 C26 -178.6(6)
C23 Co1 C22 C26 -129.5(6)
C3 Co1 C22 C26 75.6(7)
C4 Co1 C22 C26 38.3(6)
C5 Co1 C22 C26 -1.7(5)
C1 Co1 C22 C26 -76.6(6)
C6 Co1 C22 C26 -41.8(5)
C21 C22 C23 C24 -0.2(5)
C26 C22 C23 C24 -173.5(7)
Co1 C22 C23 C24 66.1(3)
C21 C22 C23 C27 173.6(7)
C26 C22 C23 C27 0.2(12)
Co1 C22 C23 C27 -120.1(7)
C21 C22 C23 Co1 -66.3(3)
C26 C22 C23 Co1 120.4(7)
C21 Co1 C23 C24 -49.9(3)
C22 Co1 C23 C24 -99.5(5)
C3 Co1 C23 C24 32.8(9)
C4 Co1 C23 C24 -130.8(7)
C5 Co1 C23 C24 -171.3(4)
C1 Co1 C23 C24 111.8(4)
C6 Co1 C23 C24 151.1(3)
C2 Co1 C23 C24 74.8(4)
C21 Co1 C23 C22 49.6(3)
C24 Co1 C23 C22 99.5(5)
C3 Co1 C23 C22 132.3(7)
C4 Co1 C23 C22 -31.4(8)
C5 Co1 C23 C22 -71.9(4)
C1 Co1 C23 C22 -148.7(3)
C6 Co1 C23 C22 -109.5(3)
C2 Co1 C23 C22 174.3(3)
C21 Co1 C23 C27 178.7(6)
C22 Co1 C23 C27 129.1(7)
C24 Co1 C23 C27 -131.5(7)
C3 Co1 C23 C27 -98.6(9)
C4 Co1 C23 C27 97.7(8)
C5 Co1 C23 C27 57.2(6)
C1 Co1 C23 C27 -19.7(6)
C6 Co1 C23 C27 19.6(6)
C2 Co1 C23 C27 -56.7(6)
C22 C21 C24 C23 -0.2(5)
C25 C21 C24 C23 167.2(6)
Co1 C21 C24 C23 -67.3(3)
C22 C21 C24 C28 -168.8(7)
C25 C21 C24 C28 -1.4(12)
Co1 C21 C24 C28 124.1(8)
C22 C21 C24 Co1 67.1(3)
C25 C21 C24 Co1 -125.5(6)
C22 C23 C24 C21 0.2(5)
C27 C23 C24 C21 -173.4(7)
Co1 C23 C24 C21 66.0(3)
C22 C23 C24 C28 169.1(7)
C27 C23 C24 C28 -4.4(13)
Co1 C23 C24 C28 -125.0(8)
C22 C23 C24 Co1 -65.8(3)
C27 C23 C24 Co1 120.7(7)
C22 Co1 C24 C21 -49.1(3)
C23 Co1 C24 C21 -98.6(4)
C3 Co1 C24 C21 92.9(3)
C4 Co1 C24 C21 51.0(5)
C5 Co1 C24 C21 -63.6(12)
C1 Co1 C24 C21 174.2(3)
C6 Co1 C24 C21 -146.5(3)
C2 Co1 C24 C21 133.5(3)
C21 Co1 C24 C23 98.6(4)
C22 Co1 C24 C23 49.6(3)
C3 Co1 C24 C23 -168.5(3)
C4 Co1 C24 C23 149.6(4)
C5 Co1 C24 C23 35.1(13)
C1 Co1 C24 C23 -87.2(4)
C6 Co1 C24 C23 -47.9(5)
C2 Co1 C24 C23 -127.9(3)
C21 Co1 C24 C28 -131.4(7)
C22 Co1 C24 C28 179.5(7)
C23 Co1 C24 C28 129.9(7)
C3 Co1 C24 C28 -38.6(7)
C4 Co1 C24 C28 -80.4(8)
C5 Co1 C24 C28 165.0(9)
C1 Co1 C24 C28 42.7(6)
C6 Co1 C24 C28 82.0(6)
C2 Co1 C24 C28 2.0(6)
